data_4307157
loop_
_publ_author_name
'Minoru Kobayashi'
'Akito Takashima'
'Tomohiko Ishii'
'Hiroshi Naka'
'Masanobu Uchiyama'
'Kentaro Yamaguchi'

_publ_section_title
;
Reverse Photochromic Behavior of an Iron-Magnesium Complex
;
_journal_name_full 'Inorganic Chemistry'
_journal_page_first 1039
_journal_page_last 1041
_journal_paper_doi 10.1021/ic0616986
_journal_volume 46
_journal_year 2007
_chemical_formula_sum 'C16 H32 Br4 Fe Mg O4'
_chemical_formula_weight 688.22
_chemical_name_systematic
; 
 ? 
;
_space_group_IT_number 14
_symmetry_cell_setting monoclinic
_symmetry_space_group_name_Hall '-P 2ybc'
_symmetry_space_group_name_H-M 'P 1 21/c 1'
_atom_sites_solution_hydrogens geom
_atom_sites_solution_primary direct
_atom_sites_solution_secondary difmap
_audit_creation_method SHELXL-97
_cell_angle_alpha 90.00
_cell_angle_beta 114.2880(10)
_cell_angle_gamma 90.00
_cell_formula_units_Z 4
_cell_length_a 16.5172(16)
_cell_length_b 9.7901(9)
_cell_length_c 16.2392(15)
_cell_measurement_reflns_used 2347
_cell_measurement_temperature 100(2)
_cell_measurement_theta_max 24.11
_cell_measurement_theta_min 2.22
_cell_volume 2393.5(4)
_computing_cell_refinement 'Bruker XSCANS'
_computing_data_collection 'Bruker XSCANS'
_computing_data_reduction 'Bruker SHELXTL'
_computing_molecular_graphics 'Bruker SHELXTL'
_computing_publication_material 'Bruker SHELXTL'
_computing_structure_refinement 'SHELXL-97 (Sheldrick, 1997)'
_computing_structure_solution 'SHELXS-97 (Sheldrick, 1990)'
_diffrn_ambient_temperature 100(2)
_diffrn_detector_area_resol_mean 8.366
_diffrn_measured_fraction_theta_full 0.984
_diffrn_measured_fraction_theta_max 0.984
_diffrn_measurement_device_type 'Bruker P4'
_diffrn_measurement_method '\w scans'
_diffrn_radiation_monochromator graphite
_diffrn_radiation_source 'fine-focus sealed tube'
_diffrn_radiation_type MoK\a
_diffrn_radiation_wavelength 0.71073
_diffrn_reflns_av_R_equivalents 0.0395
_diffrn_reflns_av_sigmaI/netI 0.0494
_diffrn_reflns_limit_h_max 21
_diffrn_reflns_limit_h_min -12
_diffrn_reflns_limit_k_max 12
_diffrn_reflns_limit_k_min -12
_diffrn_reflns_limit_l_max 20
_diffrn_reflns_limit_l_min -20
_diffrn_reflns_number 13926
_diffrn_reflns_theta_full 27.48
_diffrn_reflns_theta_max 27.48
_diffrn_reflns_theta_min 1.35
_exptl_absorpt_coefficient_mu 7.351
_exptl_absorpt_correction_T_max 0.2165
_exptl_absorpt_correction_T_min 0.1570
_exptl_absorpt_correction_type empirical
_exptl_absorpt_process_details 'SADABS Sheldrick 1996'
_exptl_crystal_colour colorless
_exptl_crystal_density_diffrn 1.910
_exptl_crystal_density_method 'not measured'
_exptl_crystal_description block
_exptl_crystal_F_000 1352
_exptl_crystal_size_max 0.40
_exptl_crystal_size_mid 0.30
_exptl_crystal_size_min 0.30
_refine_diff_density_max 1.510
_refine_diff_density_min -1.927
_refine_diff_density_rms 0.180
_refine_ls_extinction_method none
_refine_ls_goodness_of_fit_ref 1.057
_refine_ls_hydrogen_treatment constr
_refine_ls_matrix_type full
_refine_ls_number_parameters 235
_refine_ls_number_reflns 5403
_refine_ls_number_restraints 0
_refine_ls_restrained_S_all 1.057
_refine_ls_R_factor_all 0.0607
_refine_ls_R_factor_gt 0.0446
_refine_ls_shift/su_max 0.000
_refine_ls_shift/su_mean 0.000
_refine_ls_structure_factor_coef Fsqd
_refine_ls_weighting_details 'calc w=1/[\s^2^(Fo^2^)+(0.0747P)^2^+9.6592P] where P=(Fo^2^+2Fc^2^)/3'
_refine_ls_weighting_scheme calc
_refine_ls_wR_factor_gt 0.1289
_refine_ls_wR_factor_ref 0.1379
_reflns_number_gt 4282
_reflns_number_total 5403
_reflns_threshold_expression >2sigma(I)
_cod_data_source_file ic0616986si20060908_023522.cif
_cod_data_source_block 4103kby
_cod_depositor_comments
;
The following automatic conversions were performed:
'_symmetry_cell_setting' value 'Monoclinic' changed to 'monoclinic'
according to '/home/saulius/struct/CIF-dictionaries/cif_core.dic'
dictionary named 'cif_core.dic' version 2.4.1 from 2010-06-29.

Automatic conversion script
Id: cif_fix_enum 1527 2010-12-29 10:47:43Z saulius 
;
_cod_database_code 4307157

loop_
_symmetry_equiv_pos_as_xyz
'x, y, z'
'-x, y+1/2, -z+1/2'
'-x, -y, -z'
'x, -y-1/2, z-1/2'

loop_
_atom_site_label
_atom_site_type_symbol
_atom_site_fract_x
_atom_site_fract_y
_atom_site_fract_z
_atom_site_U_iso_or_equiv
_atom_site_adp_type
_atom_site_occupancy
_atom_site_symmetry_multiplicity
_atom_site_calc_flag
_atom_site_refinement_flags
_atom_site_disorder_assembly
_atom_site_disorder_group
Br2 Br 0.20283(4) 0.67306(6) 0.26851(4) 0.02255(15) Uani 1 1 d . . .
Br4 Br 0.11955(4) 0.31990(6) 0.13609(4) 0.02443(16) Uani 1 1 d . . .
Br3 Br 0.37157(4) 0.47448(6) 0.19367(4) 0.02097(15) Uani 1 1 d . . .
Br1 Br 0.29765(4) 0.35801(6) 0.38981(4) 0.02518(16) Uani 1 1 d . . .
Fe1 Fe 0.24766(5) 0.44449(7) 0.23335(5) 0.01300(17) Uani 1 1 d . . .
Mg1 Mg 0.24978(11) 0.59653(16) 0.43987(11) 0.0102(3) Uani 1 1 d . . .
O3 O 0.3802(2) 0.6634(4) 0.4801(2) 0.0137(7) Uani 1 1 d . . .
O1 O 0.1230(2) 0.5200(3) 0.4088(2) 0.0131(7) Uani 1 1 d . . .
O2 O 0.2861(2) 0.5275(3) 0.5713(2) 0.0121(7) Uani 1 1 d . . .
C4 C 0.0419(4) 0.5479(6) 0.3281(4) 0.0183(11) Uani 1 1 d . . .
H4A H 0.0490 0.5204 0.2740 0.022 Uiso 1 1 calc R . .
H4B H 0.0275 0.6444 0.3238 0.022 Uiso 1 1 calc R . .
C5 C 0.3467(4) 0.4138(5) 0.6129(3) 0.0170(11) Uani 1 1 d . . .
H5A H 0.3976 0.4176 0.5977 0.020 Uiso 1 1 calc R . .
H5B H 0.3168 0.3271 0.5927 0.020 Uiso 1 1 calc R . .
C10 C 0.4781(4) 0.8036(6) 0.4477(4) 0.0191(11) Uani 1 1 d . . .
H10A H 0.4409 0.8728 0.4070 0.023 Uiso 1 1 calc R . .
H10B H 0.5347 0.8009 0.4429 0.023 Uiso 1 1 calc R . .
C11 C 0.4915(4) 0.8328(6) 0.5471(4) 0.0208(12) Uani 1 1 d . . .
H11A H 0.5537 0.8257 0.5883 0.025 Uiso 1 1 calc R . .
H11B H 0.4701 0.9232 0.5525 0.025 Uiso 1 1 calc R . .
C7 C 0.2926(4) 0.4931(6) 0.7185(4) 0.0201(11) Uani 1 1 d . . .
H7A H 0.3071 0.5413 0.7750 0.024 Uiso 1 1 calc R . .
H7B H 0.2484 0.4237 0.7117 0.024 Uiso 1 1 calc R . .
C3 C -0.0301(4) 0.4643(6) 0.3395(4) 0.0217(12) Uani 1 1 d . . .
H3A H -0.0778 0.4422 0.2817 0.026 Uiso 1 1 calc R . .
H3B H -0.0543 0.5109 0.3770 0.026 Uiso 1 1 calc R . .
C8 C 0.2606(4) 0.5913(5) 0.6383(3) 0.0168(11) Uani 1 1 d . . .
H8A H 0.1968 0.6031 0.6145 0.020 Uiso 1 1 calc R . .
H8B H 0.2888 0.6798 0.6561 0.020 Uiso 1 1 calc R . .
C9 C 0.4333(4) 0.6658(5) 0.4268(4) 0.0169(11) Uani 1 1 d . . .
H9A H 0.3959 0.6570 0.3628 0.020 Uiso 1 1 calc R . .
H9B H 0.4768 0.5927 0.4449 0.020 Uiso 1 1 calc R . .
C12 C 0.4363(4) 0.7218(5) 0.5664(3) 0.0161(10) Uani 1 1 d . . .
H12A H 0.4747 0.6524 0.6059 0.019 Uiso 1 1 calc R . .
H12B H 0.4005 0.7609 0.5951 0.019 Uiso 1 1 calc R . .
C6 C 0.3754(4) 0.4311(6) 0.7138(4) 0.0224(12) Uani 1 1 d . . .
H6A H 0.4259 0.4921 0.7394 0.027 Uiso 1 1 calc R . .
H6B H 0.3902 0.3439 0.7448 0.027 Uiso 1 1 calc R . .
C1 C 0.1096(4) 0.3949(5) 0.4507(4) 0.0189(11) Uani 1 1 d . . .
H1A H 0.1077 0.4150 0.5084 0.023 Uiso 1 1 calc R . .
H1B H 0.1575 0.3308 0.4606 0.023 Uiso 1 1 calc R . .
O4 O 0.2148(2) 0.7910(3) 0.4688(2) 0.0121(7) Uani 1 1 d . . .
C2 C 0.0230(4) 0.3364(6) 0.3865(4) 0.0272(13) Uani 1 1 d . . .
H2A H -0.0062 0.2871 0.4184 0.033 Uiso 1 1 calc R . .
H2B H 0.0312 0.2756 0.3434 0.033 Uiso 1 1 calc R . .
C16 C 0.1395(4) 0.8294(5) 0.4886(4) 0.0156(10) Uani 1 1 d . . .
H16A H 0.1587 0.8519 0.5520 0.019 Uiso 1 1 calc R . .
H16B H 0.0963 0.7561 0.4733 0.019 Uiso 1 1 calc R . .
C13 C 0.2510(4) 0.9158(5) 0.4464(4) 0.0184(11) Uani 1 1 d . . .
H13A H 0.2571 0.9041 0.3899 0.022 Uiso 1 1 calc R . .
H13B H 0.3089 0.9365 0.4935 0.022 Uiso 1 1 calc R . .
C14 C 0.1858(4) 1.0305(5) 0.4381(4) 0.0208(12) Uani 1 1 d . . .
H14A H 0.1749 1.0860 0.3851 0.025 Uiso 1 1 calc R . .
H14B H 0.2079 1.0884 0.4913 0.025 Uiso 1 1 calc R . .
C15 C 0.1009(4) 0.9540(6) 0.4294(4) 0.0226(12) Uani 1 1 d . . .
H15A H 0.0654 1.0087 0.4520 0.027 Uiso 1 1 calc R . .
H15B H 0.0649 0.9282 0.3673 0.027 Uiso 1 1 calc R . .

loop_
_atom_site_aniso_label
_atom_site_aniso_U_11
_atom_site_aniso_U_22
_atom_site_aniso_U_33
_atom_site_aniso_U_23
_atom_site_aniso_U_13
_atom_site_aniso_U_12
Br2 0.0259(3) 0.0196(3) 0.0242(3) 0.0007(2) 0.0123(3) 0.0009(2)
Br4 0.0151(3) 0.0245(3) 0.0305(3) -0.0109(2) 0.0061(2) -0.0065(2)
Br3 0.0160(3) 0.0273(3) 0.0240(3) -0.0024(2) 0.0126(2) -0.0034(2)
Br1 0.0286(3) 0.0235(3) 0.0248(3) 0.0014(2) 0.0124(3) 0.0021(2)
Fe1 0.0108(4) 0.0132(3) 0.0158(4) -0.0021(3) 0.0062(3) -0.0016(3)
Mg1 0.0098(8) 0.0093(7) 0.0125(8) -0.0001(6) 0.0056(7) 0.0001(6)
O3 0.0113(17) 0.0150(17) 0.0162(18) -0.0057(14) 0.0071(15) -0.0050(14)
O1 0.0130(18) 0.0099(16) 0.0156(17) 0.0026(13) 0.0050(15) -0.0007(14)
O2 0.0150(18) 0.0111(16) 0.0115(17) 0.0000(13) 0.0068(15) 0.0053(14)
C4 0.011(3) 0.021(3) 0.022(3) 0.001(2) 0.005(2) 0.000(2)
C5 0.021(3) 0.015(2) 0.016(2) 0.003(2) 0.008(2) 0.008(2)
C10 0.016(3) 0.017(3) 0.025(3) 0.000(2) 0.008(2) -0.004(2)
C11 0.013(3) 0.018(3) 0.030(3) -0.007(2) 0.007(2) -0.005(2)
C7 0.020(3) 0.025(3) 0.016(3) 0.002(2) 0.008(2) -0.001(2)
C3 0.010(3) 0.024(3) 0.029(3) 0.002(2) 0.006(2) -0.002(2)
C8 0.021(3) 0.017(2) 0.015(2) -0.001(2) 0.011(2) 0.003(2)
C9 0.013(2) 0.020(3) 0.022(3) -0.004(2) 0.011(2) -0.002(2)
C12 0.013(3) 0.019(3) 0.014(2) -0.003(2) 0.004(2) -0.002(2)
C6 0.021(3) 0.031(3) 0.011(2) 0.000(2) 0.002(2) 0.005(2)
C1 0.019(3) 0.013(2) 0.025(3) 0.005(2) 0.009(2) -0.003(2)
O4 0.0122(17) 0.0089(16) 0.0190(18) -0.0022(13) 0.0103(15) -0.0011(14)
C2 0.024(3) 0.018(3) 0.038(4) 0.003(2) 0.012(3) -0.005(2)
C16 0.014(3) 0.013(2) 0.023(3) 0.002(2) 0.012(2) 0.003(2)
C13 0.026(3) 0.007(2) 0.028(3) -0.001(2) 0.017(2) -0.002(2)
C14 0.021(3) 0.010(2) 0.031(3) 0.002(2) 0.010(3) 0.001(2)
C15 0.017(3) 0.018(3) 0.031(3) 0.006(2) 0.008(3) 0.002(2)

loop_
_atom_type_symbol
_atom_type_description
_atom_type_scat_dispersion_real
_atom_type_scat_dispersion_imag
_atom_type_scat_source
C C 0.0033 0.0016 'International Tables Vol C Tables 4.2.6.8 and 6.1.1.4'
H H 0.0000 0.0000 'International Tables Vol C Tables 4.2.6.8 and 6.1.1.4'
O O 0.0106 0.0060 'International Tables Vol C Tables 4.2.6.8 and 6.1.1.4'
Mg Mg 0.0486 0.0363 'International Tables Vol C Tables 4.2.6.8 and 6.1.1.4'
Fe Fe 0.3463 0.8444 'International Tables Vol C Tables 4.2.6.8 and 6.1.1.4'
Br Br -0.2901 2.4595 'International Tables Vol C Tables 4.2.6.8 and 6.1.1.4'

loop_
_geom_angle_atom_site_label_1
_geom_angle_atom_site_label_2
_geom_angle_atom_site_label_3
_geom_angle
_geom_angle_site_symmetry_1
_geom_angle_site_symmetry_3
_geom_angle_publ_flag
Fe1 Br2 Mg1 90.03(4) . . ?
Fe1 Br1 Mg1 89.88(4) . . ?
Br4 Fe1 Br3 120.36(4) . . ?
Br4 Fe1 Br1 109.55(4) . . ?
Br3 Fe1 Br1 110.84(4) . . ?
Br4 Fe1 Br2 110.09(4) . . ?
Br3 Fe1 Br2 108.50(3) . . ?
Br1 Fe1 Br2 94.41(3) . . ?
O2 Mg1 O1 88.20(15) . . ?
O2 Mg1 O3 87.45(15) . . ?
O1 Mg1 O3 175.45(17) . . ?
O2 Mg1 O4 93.17(15) . . ?
O1 Mg1 O4 92.21(15) . . ?
O3 Mg1 O4 89.36(15) . . ?
O2 Mg1 Br2 177.29(12) . . ?
O1 Mg1 Br2 90.96(11) . . ?
O3 Mg1 Br2 93.33(12) . . ?
O4 Mg1 Br2 89.43(11) . . ?
O2 Mg1 Br1 91.78(11) . . ?
O1 Mg1 Br1 90.35(11) . . ?
O3 Mg1 Br1 88.46(11) . . ?
O4 Mg1 Br1 174.50(12) . . ?
Br2 Mg1 Br1 85.66(5) . . ?
C12 O3 C9 105.5(4) . . ?
C12 O3 Mg1 126.7(3) . . ?
C9 O3 Mg1 127.8(3) . . ?
C1 O1 C4 108.4(4) . . ?
C1 O1 Mg1 121.2(3) . . ?
C4 O1 Mg1 127.5(3) . . ?
C8 O2 C5 109.4(4) . . ?
C8 O2 Mg1 125.2(3) . . ?
C5 O2 Mg1 125.2(3) . . ?
O1 C4 C3 105.4(4) . . ?
O1 C4 H4A 110.7 . . ?
C3 C4 H4A 110.7 . . ?
O1 C4 H4B 110.7 . . ?
C3 C4 H4B 110.7 . . ?
H4A C4 H4B 108.8 . . ?
O2 C5 C6 105.4(4) . . ?
O2 C5 H5A 110.7 . . ?
C6 C5 H5A 110.7 . . ?
O2 C5 H5B 110.7 . . ?
C6 C5 H5B 110.7 . . ?
H5A C5 H5B 108.8 . . ?
C9 C10 C11 104.1(4) . . ?
C9 C10 H10A 110.9 . . ?
C11 C10 H10A 110.9 . . ?
C9 C10 H10B 110.9 . . ?
C11 C10 H10B 110.9 . . ?
H10A C10 H10B 108.9 . . ?
C12 C11 C10 103.7(4) . . ?
C12 C11 H11A 111.0 . . ?
C10 C11 H11A 111.0 . . ?
C12 C11 H11B 111.0 . . ?
C10 C11 H11B 111.0 . . ?
H11A C11 H11B 109.0 . . ?
C6 C7 C8 102.2(4) . . ?
C6 C7 H7A 111.3 . . ?
C8 C7 H7A 111.3 . . ?
C6 C7 H7B 111.3 . . ?
C8 C7 H7B 111.3 . . ?
H7A C7 H7B 109.2 . . ?
C4 C3 C2 100.6(5) . . ?
C4 C3 H3A 111.7 . . ?
C2 C3 H3A 111.7 . . ?
C4 C3 H3B 111.7 . . ?
C2 C3 H3B 111.7 . . ?
H3A C3 H3B 109.4 . . ?
O2 C8 C7 105.2(4) . . ?
O2 C8 H8A 110.7 . . ?
C7 C8 H8A 110.7 . . ?
O2 C8 H8B 110.7 . . ?
C7 C8 H8B 110.7 . . ?
H8A C8 H8B 108.8 . . ?
O3 C9 C10 103.8(4) . . ?
O3 C9 H9A 111.0 . . ?
C10 C9 H9A 111.0 . . ?
O3 C9 H9B 111.0 . . ?
C10 C9 H9B 111.0 . . ?
H9A C9 H9B 109.0 . . ?
O3 C12 C11 106.3(4) . . ?
O3 C12 H12A 110.5 . . ?
C11 C12 H12A 110.5 . . ?
O3 C12 H12B 110.5 . . ?
C11 C12 H12B 110.5 . . ?
H12A C12 H12B 108.7 . . ?
C5 C6 C7 102.1(4) . . ?
C5 C6 H6A 111.3 . . ?
C7 C6 H6A 111.3 . . ?
C5 C6 H6B 111.3 . . ?
C7 C6 H6B 111.3 . . ?
H6A C6 H6B 109.2 . . ?
O1 C1 C2 106.3(4) . . ?
O1 C1 H1A 110.5 . . ?
C2 C1 H1A 110.5 . . ?
O1 C1 H1B 110.5 . . ?
C2 C1 H1B 110.5 . . ?
H1A C1 H1B 108.7 . . ?
C16 O4 C13 108.1(4) . . ?
C16 O4 Mg1 128.5(3) . . ?
C13 O4 Mg1 121.4(3) . . ?
C1 C2 C3 102.8(5) . . ?
C1 C2 H2A 111.2 . . ?
C3 C2 H2A 111.2 . . ?
C1 C2 H2B 111.2 . . ?
C3 C2 H2B 111.2 . . ?
H2A C2 H2B 109.1 . . ?
O4 C16 C15 104.0(4) . . ?
O4 C16 H16A 111.0 . . ?
C15 C16 H16A 111.0 . . ?
O4 C16 H16B 111.0 . . ?
C15 C16 H16B 111.0 . . ?
H16A C16 H16B 109.0 . . ?
O4 C13 C14 106.9(4) . . ?
O4 C13 H13A 110.3 . . ?
C14 C13 H13A 110.3 . . ?
O4 C13 H13B 110.3 . . ?
C14 C13 H13B 110.3 . . ?
H13A C13 H13B 108.6 . . ?
C13 C14 C15 103.5(4) . . ?
C13 C14 H14A 111.1 . . ?
C15 C14 H14A 111.1 . . ?
C13 C14 H14B 111.1 . . ?
C15 C14 H14B 111.1 . . ?
H14A C14 H14B 109.0 . . ?
C16 C15 C14 101.6(4) . . ?
C16 C15 H15A 111.4 . . ?
C14 C15 H15A 111.4 . . ?
C16 C15 H15B 111.4 . . ?
C14 C15 H15B 111.4 . . ?
H15A C15 H15B 109.3 . . ?

loop_
_geom_bond_atom_site_label_1
_geom_bond_atom_site_label_2
_geom_bond_distance
_geom_bond_site_symmetry_2
_geom_bond_publ_flag
Br2 Fe1 2.4959(9) . ?
Br2 Mg1 2.6705(17) . ?
Br4 Fe1 2.3896(9) . ?
Br3 Fe1 2.4032(9) . ?
Br1 Fe1 2.4756(10) . ?
Br1 Mg1 2.6959(17) . ?
Mg1 O2 2.078(4) . ?
Mg1 O1 2.082(4) . ?
Mg1 O3 2.084(4) . ?
Mg1 O4 2.098(4) . ?
O3 C12 1.442(6) . ?
O3 C9 1.464(6) . ?
O1 C1 1.462(6) . ?
O1 C4 1.463(6) . ?
O2 C8 1.460(6) . ?
O2 C5 1.463(6) . ?
C4 C3 1.516(8) . ?
C4 H4A 0.9700 . ?
C4 H4B 0.9700 . ?
C5 C6 1.516(7) . ?
C5 H5A 0.9700 . ?
C5 H5B 0.9700 . ?
C10 C9 1.509(7) . ?
C10 C11 1.563(8) . ?
C10 H10A 0.9700 . ?
C10 H10B 0.9700 . ?
C11 C12 1.532(8) . ?
C11 H11A 0.9700 . ?
C11 H11B 0.9700 . ?
C7 C6 1.526(8) . ?
C7 C8 1.527(7) . ?
C7 H7A 0.9700 . ?
C7 H7B 0.9700 . ?
C3 C2 1.539(8) . ?
C3 H3A 0.9700 . ?
C3 H3B 0.9700 . ?
C8 H8A 0.9700 . ?
C8 H8B 0.9700 . ?
C9 H9A 0.9700 . ?
C9 H9B 0.9700 . ?
C12 H12A 0.9700 . ?
C12 H12B 0.9700 . ?
C6 H6A 0.9700 . ?
C6 H6B 0.9700 . ?
C1 C2 1.494(8) . ?
C1 H1A 0.9700 . ?
C1 H1B 0.9700 . ?
O4 C16 1.457(6) . ?
O4 C13 1.470(6) . ?
C2 H2A 0.9700 . ?
C2 H2B 0.9700 . ?
C16 C15 1.521(7) . ?
C16 H16A 0.9700 . ?
C16 H16B 0.9700 . ?
C13 C14 1.522(7) . ?
C13 H13A 0.9700 . ?
C13 H13B 0.9700 . ?
C14 C15 1.545(8) . ?
C14 H14A 0.9700 . ?
C14 H14B 0.9700 . ?
C15 H15A 0.9700 . ?
C15 H15B 0.9700 . ?
